data_4089290
loop_
_publ_author_name
'Chambers, Dana R.'
'Sullivan, Raymond E.'
'Martin, David B. C.'

_publ_section_title
;
 Synthesis and Characterization of Alkoxycarbonyl Cobalt Complexes via
 Direct Carbonylation Methods
;
_journal_issue 8
_journal_name_full Organometallics
_journal_page_first 1630
_journal_paper_doi 10.1021/acs.organomet.7b00186
_journal_volume 36
_journal_year 2017
_chemical_formula_sum 'C35.5 H28.5 Br Co N3.5 O4.5'
_chemical_formula_weight 714.96
_space_group_crystal_system monoclinic
_space_group_IT_number 13
_space_group_name_Hall '-P 2yac'
_space_group_name_H-M_alt 'P 1 2/n 1'
_atom_sites_solution_hydrogens mixed
_audit_creation_method SHELXL-2013
_cell_angle_alpha 90
_cell_angle_beta 92.6059(6)
_cell_angle_gamma 90
_cell_formula_units_Z 4
_cell_length_a 14.0405(5)
_cell_length_b 8.5418(3)
_cell_length_c 24.4517(9)
_cell_measurement_reflns_used 5965
_cell_measurement_temperature 100(2)
_cell_measurement_theta_max 31.51
_cell_measurement_theta_min 2.38
_cell_volume 2929.49(18)
_computing_cell_refinement 'Bruker SAINT'
_computing_data_collection 'Bruker APEX2'
_computing_data_reduction 'Bruker SAINT'
_computing_molecular_graphics 'Bruker SHELXTL'
_computing_publication_material 'Bruker SHELXTL'
_computing_structure_refinement 'SHELXL-2013 (Sheldrick, 2013)'
_computing_structure_solution 'SHELXS-97 (Sheldrick 2008)'
_diffrn_ambient_temperature 100(2)
_diffrn_measured_fraction_theta_full 1.000
_diffrn_measured_fraction_theta_max 1.000
_diffrn_measurement_device_type 'Bruker APEX-II CCD'
_diffrn_measurement_method '\f and \w scans'
_diffrn_radiation_type MoK\a
_diffrn_radiation_wavelength 0.71073
_diffrn_reflns_av_R_equivalents 0.0752
_diffrn_reflns_av_unetI/netI 0.0614
_diffrn_reflns_Laue_measured_fraction_full 1.000
_diffrn_reflns_Laue_measured_fraction_max 1.000
_diffrn_reflns_limit_h_max 20
_diffrn_reflns_limit_h_min -20
_diffrn_reflns_limit_k_max 12
_diffrn_reflns_limit_k_min -12
_diffrn_reflns_limit_l_max 34
_diffrn_reflns_limit_l_min -34
_diffrn_reflns_number 45652
_diffrn_reflns_point_group_measured_fraction_full 1.000
_diffrn_reflns_point_group_measured_fraction_max 1.000
_diffrn_reflns_theta_full 25.242
_diffrn_reflns_theta_max 30.508
_diffrn_reflns_theta_min 1.641
_exptl_absorpt_coefficient_mu 2.000
_exptl_absorpt_correction_type multi-scan
_exptl_absorpt_process_details 'Bruker SADABS'
_exptl_crystal_colour red
_exptl_crystal_density_diffrn 1.621
_exptl_crystal_density_meas ?
_exptl_crystal_density_method 'not measured'
_exptl_crystal_description 'prism frag'
_exptl_crystal_F_000 1456
_exptl_crystal_size_max 0.157
_exptl_crystal_size_mid 0.081
_exptl_crystal_size_min 0.027
_exptl_transmission_factor_max 0.914
_exptl_transmission_factor_min 0.780
_refine_diff_density_max 0.534
_refine_diff_density_min -1.069
_refine_diff_density_rms 0.106
_refine_ls_extinction_method none
_refine_ls_goodness_of_fit_ref 1.042
_refine_ls_hydrogen_treatment mixed
_refine_ls_matrix_type full
_refine_ls_number_parameters 415
_refine_ls_number_reflns 8948
_refine_ls_number_restraints 0
_refine_ls_restrained_S_all 1.042
_refine_ls_R_factor_all 0.0852
_refine_ls_R_factor_gt 0.0467
_refine_ls_shift/su_max 0.001
_refine_ls_shift/su_mean 0.000
_refine_ls_structure_factor_coef Fsqd
_refine_ls_weighting_details 'w=1/[\s^2^(Fo^2^)+(0.0494P)^2^+2.2206P] where P=(Fo^2^+2Fc^2^)/3'
_refine_ls_weighting_scheme calc
_refine_ls_wR_factor_gt 0.1043
_refine_ls_wR_factor_ref 0.1184
_reflns_Friedel_coverage 0.000
_reflns_number_gt 5995
_reflns_number_total 8948
_reflns_threshold_expression 'I > 2\s(I)'
_cod_data_source_file om7b00186_si_001.cif
_cod_data_source_block dm2dc2_0m
_cod_depositor_comments
;
The following automatic conversions were performed:

data item '_exptl_crystal_density_meas' value 'not measured' was
changed to '?' -- the value is perceived as not measured.

Automatic conversion script
Id: cif_fix_values 6909 2019-04-08 15:41:33Z antanas 
;
_cod_original_sg_symbol_H-M 'P 2/n'
_cod_original_formula_sum 'C35.50 H28.50 Br Co N3.50 O4.50'
_cod_database_code 4089290
_shelx_space_group_comment
; 
The symmetry employed for this shelxl refinement is uniquely defined 
by the following loop, which should always be used as a source of 
symmetry information in preference to the above space-group names. 
They are only intended as comments. 
;
_shelx_estimated_absorpt_t_min 0.744
_shelx_estimated_absorpt_t_max 0.948
_shelxl_version_number 2013-4

loop_
_space_group_symop_operation_xyz
'x, y, z'
'-x+1/2, y, -z+1/2'
'-x, -y, -z'
'x-1/2, -y, z-1/2'

loop_
_atom_site_label
_atom_site_type_symbol
_atom_site_fract_x
_atom_site_fract_y
_atom_site_fract_z
_atom_site_U_iso_or_equiv
_atom_site_adp_type
_atom_site_occupancy
_atom_site_site_symmetry_order
_atom_site_calc_flag
_atom_site_refinement_flags_posn
_atom_site_refinement_flags_adp
_atom_site_refinement_flags_occupancy
Co1 Co 0.17565(3) 0.14956(4) 0.40335(2) 0.01081(8) Uani 1 1 d . . .
O1 O 0.09764(13) 0.0246(2) 0.35583(8) 0.0138(4) Uani 1 1 d . . .
C1 C 0.00716(19) -0.0032(3) 0.36058(11) 0.0131(5) Uani 1 1 d . . .
C2 C -0.0412(2) -0.0955(3) 0.32033(12) 0.0171(6) Uani 1 1 d . . .
H2 H -0.0068 -0.1355 0.2908 0.020 Uiso 1 1 calc R U .
C3 C -0.1370(2) -0.1294(3) 0.32266(12) 0.0191(6) Uani 1 1 d . . .
H3 H -0.1672 -0.1929 0.2951 0.023 Uiso 1 1 calc R U .
C4 C -0.1906(2) -0.0710(4) 0.36533(13) 0.0214(6) Uani 1 1 d . . .
H4 H -0.2566 -0.0941 0.3667 0.026 Uiso 1 1 calc R U .
C5 C -0.1459(2) 0.0197(4) 0.40493(12) 0.0199(6) Uani 1 1 d . . .
H5 H -0.1819 0.0589 0.4339 0.024 Uiso 1 1 calc R U .
C6 C -0.0475(2) 0.0569(3) 0.40403(11) 0.0144(5) Uani 1 1 d . . .
C7 C -0.00893(19) 0.1533(3) 0.44678(11) 0.0148(5) Uani 1 1 d . . .
H7 H -0.0506 0.1842 0.4744 0.018 Uiso 1 1 calc R U .
N1 N 0.07903(16) 0.2031(3) 0.45139(9) 0.0118(4) Uani 1 1 d . . .
C8 C 0.1110(2) 0.3016(3) 0.49502(11) 0.0133(5) Uani 1 1 d . . .
C9 C 0.0563(2) 0.3528(3) 0.53817(11) 0.0166(5) Uani 1 1 d . . .
H9 H -0.0076 0.3183 0.5408 0.020 Uiso 1 1 calc R U .
C10 C 0.0965(2) 0.4540(3) 0.57672(12) 0.0182(6) Uani 1 1 d . . .
H10 H 0.0594 0.4903 0.6057 0.022 Uiso 1 1 calc R U .
C11 C 0.1906(2) 0.5035(3) 0.57377(12) 0.0194(6) Uani 1 1 d . . .
H11 H 0.2170 0.5739 0.6004 0.023 Uiso 1 1 calc R U .
C12 C 0.2460(2) 0.4502(3) 0.53189(12) 0.0163(6) Uani 1 1 d . . .
H12 H 0.3106 0.4823 0.5303 0.020 Uiso 1 1 calc R U .
C13 C 0.20610(19) 0.3492(3) 0.49220(11) 0.0128(5) Uani 1 1 d . . .
N2 N 0.25368(16) 0.2849(3) 0.44750(9) 0.0122(4) Uani 1 1 d . . .
C14 C 0.3413(2) 0.3209(3) 0.43773(11) 0.0139(5) Uani 1 1 d . . .
H14 H 0.3709 0.3995 0.4601 0.017 Uiso 1 1 calc R U .
C15 C 0.3970(2) 0.2529(3) 0.39636(11) 0.0149(5) Uani 1 1 d . . .
C16 C 0.4937(2) 0.3019(3) 0.39421(12) 0.0180(6) Uani 1 1 d . . .
H16 H 0.5167 0.3821 0.4182 0.022 Uiso 1 1 calc R U .
C17 C 0.5542(2) 0.2362(4) 0.35840(13) 0.0214(6) Uani 1 1 d . . .
H17 H 0.6184 0.2707 0.3574 0.026 Uiso 1 1 calc R U .
C18 C 0.5202(2) 0.1174(4) 0.32331(12) 0.0200(6) Uani 1 1 d . . .
H18 H 0.5621 0.0706 0.2986 0.024 Uiso 1 1 calc R U .
C19 C 0.4274(2) 0.0673(3) 0.32400(12) 0.0176(6) Uani 1 1 d . . .
H19 H 0.4067 -0.0145 0.3000 0.021 Uiso 1 1 calc R U .
C20 C 0.3615(2) 0.1346(3) 0.35960(11) 0.0139(5) Uani 1 1 d . . .
O2 O 0.27299(13) 0.0868(2) 0.35630(8) 0.0137(4) Uani 1 1 d . . .
C1A C 0.20563(19) -0.0272(3) 0.44808(11) 0.0131(5) Uani 1 1 d . . .
O1A O 0.15951(14) -0.1471(2) 0.45012(8) 0.0166(4) Uani 1 1 d . . .
O2A O 0.28947(14) -0.0087(2) 0.47795(8) 0.0155(4) Uani 1 1 d . . .
C2A C 0.3330(2) -0.1485(3) 0.50215(12) 0.0175(6) Uani 1 1 d . . .
H2A H 0.2836 -0.2281 0.5090 0.021 Uiso 1 1 calc R U .
H2B H 0.3671 -0.1228 0.5373 0.021 Uiso 1 1 calc R U .
C3A C 0.4018(2) -0.2094(3) 0.46166(12) 0.0179(6) Uani 1 1 d . . .
C4A C 0.4998(2) -0.1810(4) 0.46795(13) 0.0204(6) Uani 1 1 d . . .
H4A H 0.5247 -0.1344 0.5009 0.024 Uiso 1 1 calc R U .
C5A C 0.5614(2) -0.2193(3) 0.42726(12) 0.0201(6) Uani 1 1 d . . .
H5A H 0.6277 -0.1979 0.4318 0.024 Uiso 1 1 calc R U .
C6A C 0.5246(2) -0.2887(3) 0.38021(12) 0.0192(6) Uani 1 1 d . . .
C7A C 0.4277(2) -0.3231(3) 0.37278(13) 0.0222(6) Uani 1 1 d . . .
H7A H 0.4035 -0.3730 0.3403 0.027 Uiso 1 1 calc R U .
C8A C 0.3678(2) -0.2826(4) 0.41385(13) 0.0210(6) Uani 1 1 d . . .
H8A H 0.3017 -0.3055 0.4093 0.025 Uiso 1 1 calc R U .
Br1A Br 0.60717(2) -0.34100(4) 0.32388(2) 0.02445(9) Uani 1 1 d . . .
N1P N 0.14402(16) 0.3412(3) 0.35057(9) 0.0141(5) Uani 1 1 d . . .
C2P C 0.1326(2) 0.3143(3) 0.29681(12) 0.0203(6) Uani 1 1 d . . .
H2P H 0.1318 0.2090 0.2843 0.024 Uiso 1 1 calc R U .
C3P C 0.1220(3) 0.4330(4) 0.25861(13) 0.0318(8) Uani 1 1 d . . .
H3P H 0.1119 0.4092 0.2208 0.038 Uiso 1 1 calc R U .
C4P C 0.1263(3) 0.5875(4) 0.27626(13) 0.0293(8) Uani 1 1 d . . .
H4P H 0.1224 0.6712 0.2507 0.035 Uiso 1 1 calc R U .
C5P C 0.1364(2) 0.6168(3) 0.33164(12) 0.0198(6) Uani 1 1 d . . .
H5P H 0.1377 0.7213 0.3450 0.024 Uiso 1 1 calc R U .
C6P C 0.1446(2) 0.4928(3) 0.36722(11) 0.0152(5) Uani 1 1 d . . .
H6P H 0.1509 0.5140 0.4053 0.018 Uiso 1 1 calc R U .
N2P N 0.7500 0.5180(5) 0.2500 0.0272(9) Uani 1 2 d S T P
C7P C 0.6832(2) 0.4373(4) 0.22196(12) 0.0239(7) Uani 1 1 d . . .
H7P H 0.6348 0.4938 0.2020 0.029 Uiso 1 1 calc R U .
C8P C 0.7500 0.1941(5) 0.2500 0.0256(10) Uani 1 2 d S T P
H8P H 0.7500 0.0829 0.2500 0.031 Uiso 1 2 calc R U P
C9P C 0.6803(2) 0.2753(4) 0.22020(13) 0.0260(7) Uani 1 1 d . . .
H9P H 0.6320 0.2219 0.1992 0.031 Uiso 1 1 calc R U .
O1W O 0.2500 0.9004(4) 0.2500 0.0312(8) Uani 1 2 d S T P
H1W H 0.244(3) 0.952(5) 0.2756(15) 0.037 Uiso 1 1 d . U .

loop_
_atom_site_aniso_label
_atom_site_aniso_U_11
_atom_site_aniso_U_22
_atom_site_aniso_U_33
_atom_site_aniso_U_23
_atom_site_aniso_U_13
_atom_site_aniso_U_12
Co1 0.01190(17) 0.00895(16) 0.01160(17) -0.00021(14) 0.00081(13) -0.00031(14)
O1 0.0140(9) 0.0122(9) 0.0152(9) -0.0020(7) 0.0015(7) -0.0017(7)
C1 0.0165(13) 0.0077(11) 0.0152(13) 0.0004(10) 0.0007(10) 0.0004(10)
C2 0.0214(15) 0.0127(13) 0.0170(14) 0.0001(11) -0.0008(11) -0.0007(11)
C3 0.0219(15) 0.0149(14) 0.0203(14) -0.0003(11) -0.0031(12) -0.0034(11)
C4 0.0158(14) 0.0238(16) 0.0245(16) -0.0005(13) -0.0005(12) -0.0060(12)
C5 0.0179(14) 0.0251(15) 0.0171(14) -0.0028(12) 0.0047(11) -0.0039(12)
C6 0.0155(13) 0.0138(13) 0.0141(13) 0.0004(10) 0.0010(10) -0.0016(10)
C7 0.0151(13) 0.0157(13) 0.0136(12) 0.0007(11) 0.0026(10) 0.0012(11)
N1 0.0144(11) 0.0086(10) 0.0125(11) -0.0011(8) -0.0001(9) -0.0001(8)
C8 0.0170(13) 0.0104(12) 0.0125(12) -0.0010(10) 0.0001(10) 0.0018(10)
C9 0.0160(13) 0.0184(14) 0.0153(13) 0.0010(11) 0.0008(10) 0.0022(11)
C10 0.0218(15) 0.0173(14) 0.0158(13) -0.0019(11) 0.0021(11) 0.0042(12)
C11 0.0244(15) 0.0169(14) 0.0168(14) -0.0047(11) -0.0018(11) -0.0008(12)
C12 0.0173(14) 0.0127(13) 0.0189(14) -0.0008(11) 0.0001(11) -0.0016(11)
C13 0.0176(13) 0.0098(11) 0.0108(12) 0.0014(10) 0.0000(10) -0.0009(10)
N2 0.0144(11) 0.0102(10) 0.0118(11) 0.0000(8) 0.0004(9) 0.0003(9)
C14 0.0171(13) 0.0101(12) 0.0142(13) 0.0030(10) -0.0018(10) -0.0032(10)
C15 0.0151(13) 0.0124(13) 0.0172(13) 0.0036(11) 0.0017(11) 0.0006(10)
C16 0.0169(14) 0.0187(14) 0.0183(14) 0.0027(11) -0.0007(11) -0.0025(11)
C17 0.0136(14) 0.0273(16) 0.0235(15) 0.0063(13) 0.0025(11) -0.0024(12)
C18 0.0182(14) 0.0228(15) 0.0196(15) 0.0048(12) 0.0061(11) 0.0032(12)
C19 0.0201(14) 0.0149(14) 0.0181(14) 0.0026(11) 0.0047(11) 0.0021(11)
C20 0.0151(13) 0.0135(13) 0.0134(12) 0.0047(10) 0.0020(10) 0.0006(10)
O2 0.0134(9) 0.0130(9) 0.0148(9) -0.0017(8) 0.0027(7) -0.0002(7)
C1A 0.0135(13) 0.0136(12) 0.0127(12) -0.0004(10) 0.0038(10) 0.0002(10)
O1A 0.0174(10) 0.0125(9) 0.0201(10) 0.0014(8) 0.0018(8) -0.0030(8)
O2A 0.0155(10) 0.0121(9) 0.0187(10) 0.0030(8) -0.0025(8) 0.0022(8)
C2A 0.0184(14) 0.0155(13) 0.0186(14) 0.0041(11) -0.0007(11) 0.0040(11)
C3A 0.0197(14) 0.0147(13) 0.0192(14) 0.0025(11) 0.0005(11) 0.0009(11)
C4A 0.0214(15) 0.0194(15) 0.0202(15) 0.0033(12) -0.0012(12) 0.0011(12)
C5A 0.0224(15) 0.0152(14) 0.0224(15) 0.0016(12) -0.0011(12) -0.0010(12)
C6A 0.0208(15) 0.0170(14) 0.0200(15) -0.0006(12) 0.0037(12) 0.0007(11)
C7A 0.0235(16) 0.0169(14) 0.0259(16) -0.0056(12) -0.0018(12) -0.0006(12)
C8A 0.0186(15) 0.0194(14) 0.0251(16) -0.0020(12) 0.0008(12) -0.0015(12)
Br1A 0.02670(17) 0.02413(17) 0.02301(16) -0.00378(13) 0.00658(12) -0.00154(13)
N1P 0.0157(11) 0.0122(11) 0.0144(11) 0.0012(9) 0.0013(9) -0.0020(9)
C2P 0.0328(17) 0.0119(13) 0.0162(14) -0.0012(11) -0.0003(12) -0.0008(12)
C3P 0.064(3) 0.0163(15) 0.0152(15) 0.0006(12) -0.0027(15) 0.0033(16)
C4P 0.054(2) 0.0136(14) 0.0204(16) 0.0046(12) -0.0005(15) 0.0007(15)
C5P 0.0249(15) 0.0114(13) 0.0228(15) 0.0016(11) -0.0018(12) 0.0021(11)
C6P 0.0180(14) 0.0143(13) 0.0133(13) -0.0025(10) 0.0008(10) 0.0012(11)
N2P 0.035(2) 0.024(2) 0.023(2) 0.000 0.0020(17) 0.000
C7P 0.0292(17) 0.0256(16) 0.0168(15) -0.0010(12) -0.0004(13) 0.0018(13)
C8P 0.030(2) 0.019(2) 0.029(2) 0.000 0.0033(19) 0.000
C9P 0.0271(17) 0.0277(17) 0.0233(16) -0.0017(13) 0.0009(13) -0.0041(14)
O1W 0.045(2) 0.0173(17) 0.031(2) 0.000 -0.0041(17) 0.000

loop_
_atom_type_symbol
_atom_type_description
_atom_type_scat_dispersion_real
_atom_type_scat_dispersion_imag
_atom_type_scat_source
C C 0.0033 0.0016 'International Tables Vol C Tables 4.2.6.8 and 6.1.1.4'
H H 0.0000 0.0000 'International Tables Vol C Tables 4.2.6.8 and 6.1.1.4'
N N 0.0061 0.0033 'International Tables Vol C Tables 4.2.6.8 and 6.1.1.4'
O O 0.0106 0.0060 'International Tables Vol C Tables 4.2.6.8 and 6.1.1.4'
Co Co 0.3494 0.9721 'International Tables Vol C Tables 4.2.6.8 and 6.1.1.4'
Br Br -0.2901 2.4595 'International Tables Vol C Tables 4.2.6.8 and 6.1.1.4'

loop_
_geom_angle_atom_site_label_1
_geom_angle_atom_site_label_2
_geom_angle_atom_site_label_3
_geom_angle
_geom_angle_site_symmetry_1
_geom_angle_site_symmetry_3
O1 Co1 N1 96.11(9) . .
O1 Co1 N2 176.34(9) . .
N1 Co1 N2 84.91(10) . .
O1 Co1 C1A 90.69(10) . .
N1 Co1 C1A 88.92(10) . .
N2 Co1 C1A 92.84(11) . .
O1 Co1 O2 83.18(8) . .
N1 Co1 O2 177.53(9) . .
N2 Co1 O2 95.95(9) . .
C1A Co1 O2 88.72(10) . .
O1 Co1 N1P 87.82(9) . .
N1 Co1 N1P 93.16(9) . .
N2 Co1 N1P 88.61(9) . .
C1A Co1 N1P 177.56(10) . .
O2 Co1 N1P 89.18(9) . .
C1 O1 Co1 126.05(17) . .
O1 C1 C2 118.7(2) . .
O1 C1 C6 123.9(2) . .
C2 C1 C6 117.4(3) . .
C3 C2 C1 121.8(3) . .
C3 C2 H2 119.1 . .
C1 C2 H2 119.1 . .
C2 C3 C4 120.8(3) . .
C2 C3 H3 119.6 . .
C4 C3 H3 119.6 . .
C5 C4 C3 118.8(3) . .
C5 C4 H4 120.6 . .
C3 C4 H4 120.6 . .
C4 C5 C6 122.1(3) . .
C4 C5 H5 119.0 . .
C6 C5 H5 119.0 . .
C7 C6 C5 117.2(2) . .
C7 C6 C1 123.7(2) . .
C5 C6 C1 119.0(3) . .
N1 C7 C6 125.5(3) . .
N1 C7 H7 117.3 . .
C6 C7 H7 117.3 . .
C7 N1 C8 121.6(2) . .
C7 N1 Co1 124.75(19) . .
C8 N1 Co1 113.59(17) . .
C13 C8 C9 120.1(3) . .
C13 C8 N1 113.9(2) . .
C9 C8 N1 125.9(3) . .
C10 C9 C8 119.2(3) . .
C10 C9 H9 120.4 . .
C8 C9 H9 120.4 . .
C9 C10 C11 121.0(3) . .
C9 C10 H10 119.5 . .
C11 C10 H10 119.5 . .
C12 C11 C10 120.2(3) . .
C12 C11 H11 119.9 . .
C10 C11 H11 119.9 . .
C11 C12 C13 119.6(3) . .
C11 C12 H12 120.2 . .
C13 C12 H12 120.2 . .
C12 C13 C8 119.9(2) . .
C12 C13 N2 126.0(2) . .
C8 C13 N2 114.1(2) . .
C14 N2 C13 122.2(2) . .
C14 N2 Co1 124.52(19) . .
C13 N2 Co1 113.27(17) . .
N2 C14 C15 125.9(3) . .
N2 C14 H14 117.0 . .
C15 C14 H14 117.0 . .
C16 C15 C20 119.4(3) . .
C16 C15 C14 117.4(3) . .
C20 C15 C14 123.1(2) . .
C17 C16 C15 121.6(3) . .
C17 C16 H16 119.2 . .
C15 C16 H16 119.2 . .
C16 C17 C18 119.1(3) . .
C16 C17 H17 120.5 . .
C18 C17 H17 120.5 . .
C19 C18 C17 121.1(3) . .
C19 C18 H18 119.5 . .
C17 C18 H18 119.5 . .
C18 C19 C20 121.8(3) . .
C18 C19 H19 119.1 . .
C20 C19 H19 119.1 . .
O2 C20 C19 118.7(3) . .
O2 C20 C15 124.3(2) . .
C19 C20 C15 117.0(3) . .
C20 O2 Co1 125.57(17) . .
O1A C1A O2A 121.6(2) . .
O1A C1A Co1 126.1(2) . .
O2A C1A Co1 112.24(18) . .
C1A O2A C2A 117.3(2) . .
O2A C2A C3A 106.6(2) . .
O2A C2A H2A 110.4 . .
C3A C2A H2A 110.4 . .
O2A C2A H2B 110.4 . .
C3A C2A H2B 110.4 . .
H2A C2A H2B 108.6 . .
C8A C3A C4A 117.9(3) . .
C8A C3A C2A 120.1(3) . .
C4A C3A C2A 121.6(3) . .
C5A C4A C3A 121.5(3) . .
C5A C4A H4A 119.2 . .
C3A C4A H4A 119.2 . .
C6A C5A C4A 118.6(3) . .
C6A C5A H5A 120.7 . .
C4A C5A H5A 120.7 . .
C5A C6A C7A 121.8(3) . .
C5A C6A Br1A 119.5(2) . .
C7A C6A Br1A 118.8(2) . .
C8A C7A C6A 118.3(3) . .
C8A C7A H7A 120.8 . .
C6A C7A H7A 120.8 . .
C7A C8A C3A 121.7(3) . .
C7A C8A H8A 119.1 . .
C3A C8A H8A 119.1 . .
C2P N1P C6P 117.2(2) . .
C2P N1P Co1 118.61(19) . .
C6P N1P Co1 123.78(19) . .
N1P C2P C3P 122.9(3) . .
N1P C2P H2P 118.6 . .
C3P C2P H2P 118.6 . .
C2P C3P C4P 119.0(3) . .
C2P C3P H3P 120.5 . .
C4P C3P H3P 120.5 . .
C5P C4P C3P 118.6(3) . .
C5P C4P H4P 120.7 . .
C3P C4P H4P 120.7 . .
C6P C5P C4P 119.0(3) . .
C6P C5P H5P 120.5 . .
C4P C5P H5P 120.5 . .
N1P C6P C5P 123.2(3) . .
N1P C6P H6P 118.4 . .
C5P C6P H6P 118.4 . .
C7P N2P C7P 117.5(4) . 2_655
N2P C7P C9P 123.6(3) . .
N2P C7P H7P 118.2 . .
C9P C7P H7P 118.2 . .
C9P C8P C9P 119.6(4) 2_655 .
C9P C8P H8P 120.2 2_655 .
C9P C8P H8P 120.2 . .
C8P C9P C7P 117.8(3) . .
C8P C9P H9P 121.1 . .
C7P C9P H9P 121.1 . .

loop_
_geom_bond_atom_site_label_1
_geom_bond_atom_site_label_2
_geom_bond_distance
_geom_bond_site_symmetry_2
Co1 O1 1.8903(19) .
Co1 N1 1.890(2) .
Co1 N2 1.896(2) .
Co1 C1A 1.901(3) .
Co1 O2 1.9032(19) .
Co1 N1P 2.119(2) .
O1 C1 1.303(3) .
C1 C2 1.411(4) .
C1 C6 1.434(4) .
C2 C3 1.380(4) .
C2 H2 0.9500 .
C3 C4 1.405(4) .
C3 H3 0.9500 .
C4 C5 1.370(4) .
C4 H4 0.9500 .
C5 C6 1.419(4) .
C5 H5 0.9500 .
C6 C7 1.419(4) .
C7 N1 1.306(3) .
C7 H7 0.9500 .
N1 C8 1.415(3) .
C8 C13 1.401(4) .
C8 C9 1.403(4) .
C9 C10 1.380(4) .
C9 H9 0.9500 .
C10 C11 1.391(4) .
C10 H10 0.9500 .
C11 C12 1.391(4) .
C11 H11 0.9500 .
C12 C13 1.396(4) .
C12 H12 0.9500 .
C13 N2 1.418(3) .
N2 C14 1.300(3) .
C14 C15 1.430(4) .
C14 H14 0.9500 .
C15 C16 1.424(4) .
C15 C20 1.427(4) .
C16 C17 1.368(4) .
C16 H16 0.9500 .
C17 C18 1.399(4) .
C17 H17 0.9500 .
C18 C19 1.372(4) .
C18 H18 0.9500 .
C19 C20 1.421(4) .
C19 H19 0.9500 .
C20 O2 1.307(3) .
C1A O1A 1.213(3) .
C1A O2A 1.366(3) .
O2A C2A 1.455(3) .
C2A C3A 1.507(4) .
C2A H2A 0.9900 .
C2A H2B 0.9900 .
C3A C8A 1.391(4) .
C3A C4A 1.399(4) .
C4A C5A 1.387(4) .
C4A H4A 0.9500 .
C5A C6A 1.374(4) .
C5A H5A 0.9500 .
C6A C7A 1.396(4) .
C6A Br1A 1.894(3) .
C7A C8A 1.383(4) .
C7A H7A 0.9500 .
C8A H8A 0.9500 .
N1P C2P 1.337(4) .
N1P C6P 1.357(3) .
C2P C3P 1.382(4) .
C2P H2P 0.9500 .
C3P C4P 1.389(4) .
C3P H3P 0.9500 .
C4P C5P 1.378(4) .
C4P H4P 0.9500 .
C5P C6P 1.372(4) .
C5P H5P 0.9500 .
C6P H6P 0.9500 .
N2P C7P 1.329(4) .
N2P C7P 1.329(4) 2_655
C7P C9P 1.384(5) .
C7P H7P 0.9500 .
C8P C9P 1.380(4) 2_655
C8P C9P 1.380(4) .
C8P H8P 0.9500 .
C9P H9P 0.9500 .
O1W H1W 0.77(4) .

loop_
_geom_hbond_atom_site_label_D
_geom_hbond_atom_site_label_H
_geom_hbond_atom_site_label_A
_geom_hbond_distance_DH
_geom_hbond_distance_HA
_geom_hbond_distance_DA
_geom_hbond_angle_DHA
_geom_hbond_site_symmetry_A
O1W H1W O2 0.77(4) 2.30(4) 3.053(3) 164(4) 1_565

loop_
_geom_torsion_atom_site_label_1
_geom_torsion_atom_site_label_2
_geom_torsion_atom_site_label_3
_geom_torsion_atom_site_label_4
_geom_torsion
_geom_torsion_site_symmetry_1
N1 Co1 O1 C1 0.2(2) .
C1A Co1 O1 C1 89.1(2) .
O2 Co1 O1 C1 177.8(2) .
N1P Co1 O1 C1 -92.8(2) .
Co1 O1 C1 C2 178.01(19) .
Co1 O1 C1 C6 -0.8(4) .
O1 C1 C2 C3 -179.8(3) .
C6 C1 C2 C3 -0.9(4) .
C1 C2 C3 C4 0.7(4) .
C2 C3 C4 C5 -0.3(5) .
C3 C4 C5 C6 0.2(5) .
C4 C5 C6 C7 179.3(3) .
C4 C5 C6 C1 -0.5(4) .
O1 C1 C6 C7 -0.1(4) .
C2 C1 C6 C7 -178.9(3) .
O1 C1 C6 C5 179.6(3) .
C2 C1 C6 C5 0.8(4) .
C5 C6 C7 N1 -177.7(3) .
C1 C6 C7 N1 2.1(5) .
C6 C7 N1 C8 178.8(3) .
C6 C7 N1 Co1 -2.8(4) .
O1 Co1 N1 C7 1.6(2) .
N2 Co1 N1 C7 178.1(2) .
C1A Co1 N1 C7 -89.0(2) .
N1P Co1 N1 C7 89.7(2) .
O1 Co1 N1 C8 -179.94(18) .
N2 Co1 N1 C8 -3.47(18) .
C1A Co1 N1 C8 89.48(19) .
N1P Co1 N1 C8 -91.79(19) .
C7 N1 C8 C13 -177.3(2) .
Co1 N1 C8 C13 4.2(3) .
C7 N1 C8 C9 2.1(4) .
Co1 N1 C8 C9 -176.5(2) .
C13 C8 C9 C10 1.9(4) .
N1 C8 C9 C10 -177.5(3) .
C8 C9 C10 C11 -1.0(4) .
C9 C10 C11 C12 -0.6(4) .
C10 C11 C12 C13 1.3(4) .
C11 C12 C13 C8 -0.4(4) .
C11 C12 C13 N2 -179.6(3) .
C9 C8 C13 C12 -1.2(4) .
N1 C8 C13 C12 178.2(2) .
C9 C8 C13 N2 178.1(2) .
N1 C8 C13 N2 -2.5(3) .
C12 C13 N2 C14 -3.1(4) .
C8 C13 N2 C14 177.7(2) .
C12 C13 N2 Co1 178.9(2) .
C8 C13 N2 Co1 -0.4(3) .
N1 Co1 N2 C14 -175.8(2) .
C1A Co1 N2 C14 95.5(2) .
O2 Co1 N2 C14 6.5(2) .
N1P Co1 N2 C14 -82.5(2) .
N1 Co1 N2 C13 2.12(18) .
C1A Co1 N2 C13 -86.54(19) .
O2 Co1 N2 C13 -175.55(18) .
N1P Co1 N2 C13 95.42(18) .
C13 N2 C14 C15 174.9(3) .
Co1 N2 C14 C15 -7.4(4) .
N2 C14 C15 C16 -176.4(3) .
N2 C14 C15 C20 0.5(4) .
C20 C15 C16 C17 -1.3(4) .
C14 C15 C16 C17 175.8(3) .
C15 C16 C17 C18 -0.4(4) .
C16 C17 C18 C19 0.6(5) .
C17 C18 C19 C20 0.8(4) .
C18 C19 C20 O2 176.7(3) .
C18 C19 C20 C15 -2.4(4) .
C16 C15 C20 O2 -176.4(2) .
C14 C15 C20 O2 6.7(4) .
C16 C15 C20 C19 2.6(4) .
C14 C15 C20 C19 -174.3(3) .
C19 C20 O2 Co1 175.14(19) .
C15 C20 O2 Co1 -5.9(4) .
O1A C1A O2A C2A 14.1(4) .
Co1 C1A O2A C2A -163.99(18) .
C1A O2A C2A C3A 92.7(3) .
O2A C2A C3A C8A -73.3(3) .
O2A C2A C3A C4A 100.2(3) .
C8A C3A C4A C5A 2.2(4) .
C2A C3A C4A C5A -171.5(3) .
C3A C4A C5A C6A -1.0(4) .
C4A C5A C6A C7A -0.8(5) .
C4A C5A C6A Br1A 179.6(2) .
C5A C6A C7A C8A 1.2(5) .
Br1A C6A C7A C8A -179.2(2) .
C6A C7A C8A C3A 0.0(5) .
C4A C3A C8A C7A -1.7(5) .
C2A C3A C8A C7A 172.1(3) .
C6P N1P C2P C3P 0.2(5) .
Co1 N1P C2P C3P -172.9(3) .
N1P C2P C3P C4P 2.1(6) .
C2P C3P C4P C5P -3.2(6) .
C3P C4P C5P C6P 1.9(5) .
C2P N1P C6P C5P -1.6(4) .
Co1 N1P C6P C5P 171.1(2) .
C4P C5P C6P N1P 0.5(5) .
C7P N2P C7P C9P -0.5(2) 2_655
C9P C8P C9P C7P -0.5(2) 2_655
N2P C7P C9P C8P 1.1(4) .
